data_4313266
loop_
_publ_author_name
'A. Moghimi'
'R. Alizadeh'
'A. Shokrollahi'
'H. Aghabozorg'
'M. Shamsipur'
'A. Shockravi'

_publ_section_title
;
 First Anionic 1,10-Phenanthroline-2,9-dicarboxylate Containing Metal
 Complex Obtained from a Novel 1:1 Proton-Transfer Compound: Synthesis,
 Characterization, Crystal Structure, and Solution Studies
;
_journal_name_full 'Inorganic Chemistry'
_journal_page_first 1616
_journal_page_last 1624
_journal_paper_doi 10.1021/ic025725d
_journal_volume 42
_journal_year 2003
_chemical_formula_moiety 'C28 H12 Co N4 O8 2-,2(C5 H8 N3 1+),10(H2 O)'
_chemical_formula_sum 'C38 H48 Co N10 O18'
_chemical_formula_weight 991.79
_chemical_name_systematic
; 
 ? 
;
_space_group_IT_number 14
_symmetry_cell_setting monoclinic
_symmetry_space_group_name_Hall '-P 2yn'
_symmetry_space_group_name_H-M 'P 1 21/n 1'
_atom_sites_solution_hydrogens difmap
_atom_sites_solution_primary direct
_atom_sites_solution_secondary difmap
_audit_creation_method SHELXL-97
_cell_angle_alpha 90.00
_cell_angle_beta 116.223(5)
_cell_angle_gamma 90.00
_cell_formula_units_Z 4
_cell_length_a 11.877(3)
_cell_length_b 31.473(9)
_cell_length_c 12.915(4)
_cell_measurement_reflns_used 973
_cell_measurement_temperature 140(2)
_cell_measurement_theta_max 29.84
_cell_measurement_theta_min 2.61
_cell_volume 4331(2)
_computing_cell_refinement 'SAINTPlus (Bruker, 1998a)'
_computing_data_collection 'SMART (Bruker, 1998b)'
_computing_data_reduction 'SAINTPlus (Bruker, 1998a)'
_computing_molecular_graphics 'SHELXTL ver. 5.1 (Sheldrick, 1998b)'
_computing_publication_material 'SHELXTL ver. 5.1 (Sheldrick, 1998b)'
_computing_structure_refinement 'SHELXL-97 (Sheldrick, 1997)'
_computing_structure_solution 'SHELXS-97 (Sheldrick, 1990)'
_diffrn_ambient_temperature 140(2)
_diffrn_measured_fraction_theta_full 0.990
_diffrn_measured_fraction_theta_max 0.990
_diffrn_measurement_device_type 'CCD area detector'
_diffrn_measurement_method 'phi and omega scans'
_diffrn_radiation_monochromator graphite
_diffrn_radiation_source 'fine-focus sealed tube'
_diffrn_radiation_type MoK\a
_diffrn_radiation_wavelength 0.71073
_diffrn_reflns_av_R_equivalents 0.0569
_diffrn_reflns_av_sigmaI/netI 0.0445
_diffrn_reflns_limit_h_max 16
_diffrn_reflns_limit_h_min -16
_diffrn_reflns_limit_k_max 42
_diffrn_reflns_limit_k_min -44
_diffrn_reflns_limit_l_max 18
_diffrn_reflns_limit_l_min -18
_diffrn_reflns_number 49676
_diffrn_reflns_theta_full 30.11
_diffrn_reflns_theta_max 30.11
_diffrn_reflns_theta_min 1.87
_exptl_absorpt_coefficient_mu 0.486
_exptl_absorpt_correction_T_max 0.8622
_exptl_absorpt_correction_T_min 0.2802
_exptl_absorpt_correction_type multi-scan
_exptl_absorpt_process_details 'SADABS (Sheldrick, 1998a)'
_exptl_crystal_colour dark-green
_exptl_crystal_density_diffrn 1.521
_exptl_crystal_density_method 'not measured'
_exptl_crystal_description prizm
_exptl_crystal_F_000 2068
_exptl_crystal_size_max 0.3
_exptl_crystal_size_mid 0.3
_exptl_crystal_size_min 0.4
_refine_diff_density_max 1.795
_refine_diff_density_min -0.460
_refine_diff_density_rms 0.100
_refine_ls_extinction_method none
_refine_ls_goodness_of_fit_ref 0.975
_refine_ls_hydrogen_treatment noref
_refine_ls_matrix_type full
_refine_ls_number_parameters 604
_refine_ls_number_reflns 12647
_refine_ls_number_restraints 0
_refine_ls_restrained_S_all 0.975
_refine_ls_R_factor_all 0.0740
_refine_ls_R_factor_gt 0.0524
_refine_ls_shift/su_max 0.001
_refine_ls_shift/su_mean 0.000
_refine_ls_structure_factor_coef Fsqd
_refine_ls_weighting_details 'calc w=1/[\s^2^(Fo^2^)+(0.0957P)^2^]'
_refine_ls_weighting_scheme calc
_refine_ls_wR_factor_gt 0.1295
_refine_ls_wR_factor_ref 0.1448
_reflns_number_gt 9021
_reflns_number_total 12647
_reflns_threshold_expression I>2\s(I)
_cod_data_source_file ic025725dsi20021127_053454.cif
_cod_data_source_block co(phen)
_cod_depositor_comments
;
The following automatic conversions were performed:

'_symmetry_cell_setting' value 'Monoclinic' changed to 'monoclinic'
according to the built-in table from CIF Core dictionary named
'cif_core.dic' version 2.4.1 from 2010-06-29.

Automatic conversion script
Id: cif_fix_values 1646 2011-03-28 12:23:43Z adriana 
;
_cod_original_sg_symbol_H-M 'P 21/n'
_cod_database_code 4313266

loop_
_symmetry_equiv_pos_as_xyz
'x, y, z'
'-x+1/2, y+1/2, -z+1/2'
'-x, -y, -z'
'x-1/2, -y-1/2, z-1/2'

loop_
_atom_site_label
_atom_site_type_symbol
_atom_site_fract_x
_atom_site_fract_y
_atom_site_fract_z
_atom_site_U_iso_or_equiv
_atom_site_adp_type
_atom_site_occupancy
_atom_site_symmetry_multiplicity
_atom_site_calc_flag
_atom_site_refinement_flags
_atom_site_disorder_assembly
_atom_site_disorder_group
Co1 Co 0.29617(2) 0.370919(7) 0.326974(19) 0.01958(8) Uani 1 1 d . . .
O1 O 0.08884(13) 0.44988(4) 0.45510(12) 0.0292(3) Uani 1 1 d . . .
N1 N 0.30662(13) 0.30250(4) 0.32469(11) 0.0190(3) Uani 1 1 d . . .
C1 C 0.13053(16) 0.37577(5) 0.45203(14) 0.0208(3) Uani 1 1 d . . .
N1K N 0.42463(14) 0.24355(5) 0.67180(13) 0.0247(3) Uani 1 1 d . . .
C1K C 0.35092(18) 0.24161(7) 0.72810(16) 0.0295(4) Uani 1 1 d . . .
O1S O -0.09367(15) 0.36240(5) 0.67383(13) 0.0375(3) Uani 1 1 d . . .
O2 O 0.17959(12) 0.42699(4) 0.34641(11) 0.0238(3) Uani 1 1 d . . .
N2 N 0.19054(13) 0.34977(4) 0.41262(12) 0.0195(3) Uani 1 1 d . . .
C2 C 0.06601(17) 0.36075(6) 0.51289(16) 0.0250(4) Uani 1 1 d . . .
N2K N 0.31688(17) 0.27828(6) 0.75650(15) 0.0361(4) Uani 1 1 d . . .
C2K C 0.31837(19) 0.20134(8) 0.75200(18) 0.0366(5) Uani 1 1 d . . .
O2S O -0.06123(13) 0.45924(4) 0.56321(12) 0.0292(3) Uani 1 1 d . . .
O3 O 0.43861(15) 0.29051(4) 0.13316(13) 0.0340(3) Uani 1 1 d . . .
N3 N 0.45883(13) 0.39889(4) 0.48344(12) 0.0202(3) Uani 1 1 d . . .
C3 C 0.05838(17) 0.31749(6) 0.52653(15) 0.0249(4) Uani 1 1 d . . .
N3K N 0.53964(15) 0.21519(5) 0.58351(14) 0.0282(3) Uani 1 1 d . . .
C3K C 0.3612(2) 0.16611(7) 0.71823(19) 0.0381(5) Uani 1 1 d . . .
O3S O 0.11518(16) 0.45323(5) 0.79363(13) 0.0432(4) Uani 1 1 d . . .
O4 O 0.46458(13) 0.34118(4) 0.26310(11) 0.0284(3) Uani 1 1 d . . .
N4 N 0.35801(13) 0.41930(4) 0.26007(12) 0.0203(3) Uani 1 1 d . . .
C4 C 0.11561(16) 0.28919(5) 0.47990(14) 0.0213(3) Uani 1 1 d . . .
C4K C 0.43478(19) 0.16873(6) 0.66057(18) 0.0320(4) Uani 1 1 d . . .
N4K N 0.61442(14) 0.38804(5) 0.20539(13) 0.0233(3) Uani 1 1 d . . .
O4S O -0.04466(17) 0.51565(5) 0.82782(13) 0.0435(4) Uani 1 1 d . . .
O5 O 0.40718(17) 0.35300(5) 0.69092(14) 0.0420(4) Uani 1 1 d . . .
C5 C 0.10862(17) 0.24356(6) 0.48180(15) 0.0243(4) Uani 1 1 d . . .
C5K C 0.46769(17) 0.20882(6) 0.63840(15) 0.0248(4) Uani 1 1 d . . .
N5K N 0.48547(18) 0.36821(6) 0.01818(15) 0.0352(4) Uani 1 1 d . . .
O5S O -0.14380(16) 0.46438(5) 0.94692(14) 0.0430(4) Uani 1 1 d . . .
O6 O 0.49043(14) 0.31546(4) 0.59549(12) 0.0317(3) Uani 1 1 d . . .
C6 C 0.16291(17) 0.21891(5) 0.43093(15) 0.0246(4) Uani 1 1 d . . .
N6K N 0.73950(15) 0.40043(5) 0.39888(14) 0.0276(3) Uani 1 1 d . . .
C6K C 0.57611(18) 0.39409(6) 0.09052(16) 0.0283(4) Uani 1 1 d . . .
O6S O -0.10859(15) 0.38498(5) 0.87661(14) 0.0406(4) Uani 1 1 d . . .
O7 O 0.17990(12) 0.36694(4) 0.13909(11) 0.0248(3) Uani 1 1 d . . .
C7 C 0.23254(16) 0.23713(5) 0.37436(14) 0.0210(3) Uani 1 1 d . . .
C7K C 0.6326(2) 0.42596(7) 0.05547(18) 0.0331(4) Uani 1 1 d . . .
O7S O 0.13436(16) 0.32537(5) 0.82894(13) 0.0435(4) Uani 1 1 d . . .
O8 O 0.15600(14) 0.39533(4) -0.02808(11) 0.0318(3) Uani 1 1 d . . .
C8 C 0.28965(17) 0.21390(5) 0.31741(15) 0.0246(4) Uani 1 1 d . . .
C8K C 0.7244(2) 0.45038(6) 0.13854(19) 0.0333(4) Uani 1 1 d . . .
O8S O -0.27708(17) 0.24679(5) 0.46107(16) 0.0512(4) Uani 1 1 d . . .
C9 C 0.35067(17) 0.23525(5) 0.26428(15) 0.0244(3) Uani 1 1 d . . .
C9K C 0.76405(18) 0.44358(6) 0.25513(18) 0.0294(4) Uani 1 1 d . . .
O9S O -0.31851(14) 0.32738(5) 0.51285(13) 0.0347(3) Uani 1 1 d . . .
C10 C 0.35827(16) 0.27998(5) 0.27061(14) 0.0199(3) Uani 1 1 d . . .
C10K C 0.70755(17) 0.41099(5) 0.28878(16) 0.0241(3) Uani 1 1 d . . .
O10S O 0.35997(16) 0.42070(5) 0.80503(13) 0.0439(4) Uani 1 1 d . . .
C11 C 0.24363(15) 0.28149(5) 0.37410(14) 0.0190(3) Uani 1 1 d . . .
C12 C 0.18271(15) 0.30740(5) 0.42526(14) 0.0186(3) Uani 1 1 d . . .
C13 C 0.13332(16) 0.42171(5) 0.41661(14) 0.0211(3) Uani 1 1 d . . .
C14 C 0.42640(17) 0.30556(6) 0.21703(15) 0.0231(3) Uani 1 1 d . . .
C15 C 0.50836(17) 0.38955(6) 0.59535(15) 0.0229(3) Uani 1 1 d . . .
C16 C 0.60545(18) 0.41355(6) 0.68035(15) 0.0283(4) Uani 1 1 d . . .
C17 C 0.65562(18) 0.44710(6) 0.64816(16) 0.0288(4) Uani 1 1 d . . .
C18 C 0.60608(16) 0.45808(6) 0.53049(16) 0.0241(4) Uani 1 1 d . . .
C19 C 0.65247(17) 0.49256(6) 0.48778(17) 0.0274(4) Uani 1 1 d . . .
C20 C 0.60478(18) 0.50144(6) 0.37370(18) 0.0276(4) Uani 1 1 d . . .
C21 C 0.50268(17) 0.47703(5) 0.29103(16) 0.0232(3) Uani 1 1 d . . .
C22 C 0.44809(18) 0.48317(6) 0.17056(17) 0.0274(4) Uani 1 1 d . . .
C23 C 0.35152(18) 0.45725(6) 0.09826(16) 0.0263(4) Uani 1 1 d . . .
C24 C 0.30814(16) 0.42530(5) 0.14711(15) 0.0219(3) Uani 1 1 d . . .
C25 C 0.45368(16) 0.44376(5) 0.33197(15) 0.0200(3) Uani 1 1 d . . .
C26 C 0.50617(16) 0.43330(5) 0.45210(14) 0.0203(3) Uani 1 1 d . . .
C27 C 0.46374(18) 0.34954(6) 0.63026(15) 0.0267(4) Uani 1 1 d . . .
C28 C 0.20618(17) 0.39341(5) 0.08036(15) 0.0227(3) Uani 1 1 d . . .
H2 H 0.0267 0.3804 0.5410 0.033 Uiso 1 1 d . . .
H3 H 0.0151 0.3080 0.5624 0.037 Uiso 1 1 d . . .
H5 H 0.0623 0.2305 0.5155 0.037 Uiso 1 1 d . . .
H6 H 0.1590 0.1892 0.4310 0.025 Uiso 1 1 d . . .
H8 H 0.2892 0.1824 0.3196 0.031 Uiso 1 1 d . . .
H9 H 0.3864 0.2195 0.2228 0.036 Uiso 1 1 d . . .
H16 H 0.6418 0.4048 0.7598 0.037 Uiso 1 1 d . . .
H17 H 0.7268 0.4624 0.6998 0.033 Uiso 1 1 d . . .
H19 H 0.7164 0.5090 0.5426 0.034 Uiso 1 1 d . . .
H20 H 0.6379 0.5223 0.3473 0.027 Uiso 1 1 d . . .
H22 H 0.4774 0.5051 0.1435 0.033 Uiso 1 1 d . . .
H23 H 0.3151 0.4603 0.0170 0.021 Uiso 1 1 d . . .
H1N H 0.4459 0.2680 0.6551 0.030 Uiso 1 1 d . . .
H2B H 0.3359 0.3043 0.7357 0.059 Uiso 1 1 d . . .
H2K H 0.2706 0.2003 0.7861 0.053 Uiso 1 1 d . . .
H2A H 0.2654 0.2784 0.7873 0.063 Uiso 1 1 d . . .
H3B H 0.5618 0.2383 0.5808 0.020 Uiso 1 1 d . . .
H3K H 0.3355 0.1406 0.7409 0.039 Uiso 1 1 d . . .
H3A H 0.5787 0.1947 0.5755 0.043 Uiso 1 1 d . . .
H4K H 0.4678 0.1452 0.6395 0.028 Uiso 1 1 d . . .
H4N H 0.5685 0.3709 0.2249 0.040 Uiso 1 1 d . . .
H5A H 0.4470 0.3743 -0.0456 0.039 Uiso 1 1 d . . .
H5B H 0.4578 0.3470 0.0463 0.043 Uiso 1 1 d . . .
H6B H 0.7108 0.3800 0.4181 0.040 Uiso 1 1 d . . .
H6A H 0.7901 0.4149 0.4506 0.038 Uiso 1 1 d . . .
H7K H 0.6076 0.4296 -0.0200 0.034 Uiso 1 1 d . . .
H8K H 0.7599 0.4722 0.1158 0.041 Uiso 1 1 d . . .
H9K H 0.8321 0.4601 0.3137 0.028 Uiso 1 1 d . . .
H1" H -0.1638 0.3534 0.6284 0.047 Uiso 1 1 d . . .
H1' H -0.1056 0.3729 0.7244 0.043 Uiso 1 1 d . . .
H2" H -0.0822 0.4840 0.5529 0.044 Uiso 1 1 d . . .
H2' H -0.0056 0.4568 0.5385 0.054 Uiso 1 1 d . . .
H3" H 0.0603 0.4472 0.7271 0.058 Uiso 1 1 d . . .
H3' H 0.1193 0.4322 0.8398 0.059 Uiso 1 1 d . . .
H4" H -0.0908 0.5318 0.7701 0.051 Uiso 1 1 d . . .
H4' H -0.0088 0.4962 0.8019 0.074 Uiso 1 1 d . . .
H5" H -0.0856 0.4670 1.0116 0.057 Uiso 1 1 d . . .
H5' H -0.1175 0.4849 0.9059 0.073 Uiso 1 1 d . . .
H6" H -0.0203 0.3806 0.9159 0.054 Uiso 1 1 d . . .
H6' H -0.1255 0.4100 0.8955 0.068 Uiso 1 1 d . . .
H7' H 0.0626 0.3329 0.7785 0.057 Uiso 1 1 d . . .
H7" H 0.1443 0.3434 0.8766 0.051 Uiso 1 1 d . . .
H8" H -0.2179 0.2370 0.5105 0.055 Uiso 1 1 d . . .
H8' H -0.3145 0.2289 0.4193 0.053 Uiso 1 1 d . . .
H9" H -0.3791 0.3211 0.5261 0.072 Uiso 1 1 d . . .
H9' H -0.3095 0.3032 0.4917 0.050 Uiso 1 1 d . . .
H10" H 0.3546 0.4004 0.7556 0.057 Uiso 1 1 d . . .
H10' H 0.2724 0.4308 0.7804 0.093 Uiso 1 1 d . . .

loop_
_atom_site_aniso_label
_atom_site_aniso_U_11
_atom_site_aniso_U_22
_atom_site_aniso_U_33
_atom_site_aniso_U_23
_atom_site_aniso_U_13
_atom_site_aniso_U_12
Co1 0.02184(13) 0.01792(12) 0.01950(12) -0.00045(8) 0.00961(9) -0.00338(8)
O1 0.0346(7) 0.0208(6) 0.0408(8) -0.0037(5) 0.0246(6) 0.0008(5)
N1 0.0194(7) 0.0187(6) 0.0185(6) -0.0003(5) 0.0080(5) 0.0003(5)
C1 0.0208(8) 0.0212(8) 0.0210(8) -0.0027(6) 0.0098(6) -0.0019(6)
N1K 0.0237(8) 0.0280(7) 0.0219(7) 0.0037(6) 0.0098(6) -0.0016(6)
C1K 0.0221(9) 0.0429(11) 0.0200(8) 0.0041(7) 0.0062(7) 0.0009(8)
O1S 0.0361(8) 0.0425(8) 0.0339(8) 0.0009(6) 0.0155(7) -0.0025(6)
O2 0.0265(6) 0.0212(6) 0.0279(6) 0.0001(5) 0.0159(5) 0.0007(5)
N2 0.0198(7) 0.0196(6) 0.0195(6) -0.0008(5) 0.0090(5) -0.0013(5)
C2 0.0252(9) 0.0267(8) 0.0263(8) -0.0026(7) 0.0144(7) -0.0003(7)
N2K 0.0336(9) 0.0494(11) 0.0312(9) -0.0002(8) 0.0196(8) 0.0038(8)
C2K 0.0269(10) 0.0531(13) 0.0301(10) 0.0097(9) 0.0130(8) -0.0070(9)
O2S 0.0332(7) 0.0247(6) 0.0348(7) 0.0014(5) 0.0197(6) 0.0017(5)
O3 0.0455(9) 0.0309(7) 0.0390(8) -0.0080(6) 0.0309(7) -0.0059(6)
N3 0.0194(7) 0.0183(6) 0.0225(7) -0.0024(5) 0.0090(6) 0.0006(5)
C3 0.0263(9) 0.0277(9) 0.0247(8) 0.0015(7) 0.0150(7) -0.0027(7)
N3K 0.0277(8) 0.0253(7) 0.0340(8) 0.0026(6) 0.0158(7) 0.0011(6)
C3K 0.0312(11) 0.0382(11) 0.0406(11) 0.0127(9) 0.0120(9) -0.0084(8)
O3S 0.0512(10) 0.0413(8) 0.0300(7) 0.0066(6) 0.0114(7) -0.0059(7)
O4 0.0341(7) 0.0241(6) 0.0315(7) -0.0037(5) 0.0188(6) -0.0052(5)
N4 0.0205(7) 0.0193(6) 0.0228(7) -0.0021(5) 0.0110(6) -0.0002(5)
C4 0.0211(8) 0.0232(8) 0.0196(7) 0.0010(6) 0.0089(6) -0.0019(6)
C4K 0.0287(10) 0.0267(9) 0.0379(11) 0.0057(8) 0.0123(8) -0.0025(7)
N4K 0.0232(7) 0.0211(7) 0.0274(7) 0.0015(6) 0.0129(6) 0.0001(6)
O4S 0.0568(10) 0.0409(9) 0.0330(8) 0.0096(6) 0.0200(7) 0.0114(7)
O5 0.0542(10) 0.0407(9) 0.0462(9) 0.0006(7) 0.0361(8) 0.0004(7)
C5 0.0246(9) 0.0230(8) 0.0240(8) 0.0047(6) 0.0095(7) -0.0045(6)
C5K 0.0186(8) 0.0288(9) 0.0225(8) 0.0044(7) 0.0050(7) -0.0008(6)
N5K 0.0383(10) 0.0364(9) 0.0256(8) 0.0026(7) 0.0093(7) -0.0061(7)
O5S 0.0461(9) 0.0421(9) 0.0394(8) -0.0011(7) 0.0175(7) 0.0015(7)
O6 0.0394(8) 0.0260(7) 0.0345(7) 0.0029(5) 0.0208(6) 0.0001(6)
C6 0.0258(9) 0.0187(8) 0.0252(8) 0.0049(6) 0.0076(7) -0.0027(6)
N6K 0.0303(8) 0.0248(7) 0.0279(8) -0.0012(6) 0.0130(7) -0.0032(6)
C6K 0.0279(9) 0.0270(9) 0.0303(9) 0.0019(7) 0.0131(8) 0.0028(7)
O6S 0.0354(8) 0.0367(8) 0.0413(8) -0.0082(6) 0.0092(7) -0.0010(6)
O7 0.0259(6) 0.0253(6) 0.0216(6) 0.0000(5) 0.0092(5) -0.0043(5)
C7 0.0207(8) 0.0192(7) 0.0198(8) 0.0015(6) 0.0060(6) 0.0008(6)
C7K 0.0378(11) 0.0329(10) 0.0327(10) 0.0075(8) 0.0193(9) 0.0003(8)
O7S 0.0437(9) 0.0419(9) 0.0400(9) -0.0047(7) 0.0138(7) 0.0078(7)
O8 0.0344(8) 0.0355(7) 0.0202(6) 0.0019(5) 0.0072(6) -0.0032(6)
C8 0.0289(9) 0.0168(7) 0.0273(9) -0.0004(6) 0.0117(7) 0.0013(6)
C8K 0.0352(11) 0.0280(9) 0.0429(11) 0.0059(8) 0.0230(9) -0.0017(8)
O8S 0.0529(10) 0.0364(8) 0.0498(10) -0.0011(7) 0.0094(8) 0.0067(7)
C9 0.0280(9) 0.0204(8) 0.0262(8) -0.0030(6) 0.0131(7) 0.0025(6)
C9K 0.0280(9) 0.0250(9) 0.0376(10) -0.0014(7) 0.0166(8) -0.0025(7)
O9S 0.0348(8) 0.0330(7) 0.0373(8) 0.0017(6) 0.0169(6) 0.0004(6)
C10 0.0196(8) 0.0194(7) 0.0193(7) -0.0015(6) 0.0073(6) -0.0002(6)
C10K 0.0223(8) 0.0221(8) 0.0311(9) -0.0023(7) 0.0148(7) 0.0029(6)
O10S 0.0462(9) 0.0494(9) 0.0362(8) -0.0020(7) 0.0182(7) 0.0003(7)
C11 0.0179(7) 0.0192(7) 0.0178(7) 0.0009(6) 0.0060(6) 0.0002(6)
C12 0.0199(8) 0.0173(7) 0.0174(7) 0.0003(6) 0.0071(6) -0.0015(6)
C13 0.0197(8) 0.0204(7) 0.0222(8) -0.0023(6) 0.0083(6) -0.0009(6)
C14 0.0232(8) 0.0229(8) 0.0255(8) -0.0001(6) 0.0127(7) -0.0002(6)
C15 0.0217(8) 0.0242(8) 0.0220(8) -0.0020(6) 0.0088(7) 0.0038(6)
C16 0.0253(9) 0.0324(9) 0.0215(8) -0.0038(7) 0.0051(7) 0.0029(7)
C17 0.0218(8) 0.0303(9) 0.0280(9) -0.0104(7) 0.0052(7) -0.0010(7)
C18 0.0184(8) 0.0231(8) 0.0299(9) -0.0074(7) 0.0098(7) 0.0000(6)
C19 0.0219(8) 0.0212(8) 0.0400(10) -0.0098(7) 0.0146(8) -0.0042(6)
C20 0.0257(9) 0.0182(8) 0.0443(11) -0.0044(7) 0.0204(8) -0.0035(6)
C21 0.0227(8) 0.0174(7) 0.0338(9) -0.0015(6) 0.0163(7) 0.0002(6)
C22 0.0295(9) 0.0216(8) 0.0361(10) 0.0054(7) 0.0192(8) -0.0001(7)
C23 0.0305(9) 0.0246(8) 0.0267(9) 0.0052(7) 0.0152(8) 0.0023(7)
C24 0.0231(8) 0.0193(7) 0.0249(8) 0.0000(6) 0.0119(7) 0.0015(6)
C25 0.0208(8) 0.0166(7) 0.0256(8) -0.0034(6) 0.0131(7) -0.0001(6)
C26 0.0201(8) 0.0183(7) 0.0239(8) -0.0046(6) 0.0112(6) 0.0005(6)
C27 0.0245(9) 0.0301(9) 0.0215(8) 0.0031(7) 0.0065(7) 0.0020(7)
C28 0.0224(8) 0.0221(8) 0.0219(8) 0.0012(6) 0.0083(7) 0.0027(6)

loop_
_atom_type_symbol
_atom_type_description
_atom_type_scat_dispersion_real
_atom_type_scat_dispersion_imag
_atom_type_scat_source
C C 0.0033 0.0016 'International Tables Vol C Tables 4.2.6.8 and 6.1.1.4'
H H 0.0000 0.0000 'International Tables Vol C Tables 4.2.6.8 and 6.1.1.4'
N N 0.0061 0.0033 'International Tables Vol C Tables 4.2.6.8 and 6.1.1.4'
O O 0.0106 0.0060 'International Tables Vol C Tables 4.2.6.8 and 6.1.1.4'
Co Co 0.3494 0.9721 'International Tables Vol C Tables 4.2.6.8 and 6.1.1.4'

loop_
_geom_angle_atom_site_label_1
_geom_angle_atom_site_label_2
_geom_angle_atom_site_label_3
_geom_angle
_geom_angle_site_symmetry_1
_geom_angle_site_symmetry_3
_geom_angle_publ_flag
N4 Co1 N2 149.81(6) . . ?
N4 Co1 N1 134.84(6) . . ?
N2 Co1 N1 75.16(5) . . ?
N4 Co1 O7 75.15(5) . . ?
N2 Co1 O7 109.30(6) . . ?
N1 Co1 O7 86.56(5) . . ?
N4 Co1 N3 76.31(6) . . ?
N2 Co1 N3 97.17(6) . . ?
N1 Co1 N3 111.60(5) . . ?
O7 Co1 N3 151.24(5) . . ?
N4 Co1 O2 79.76(5) . . ?
N2 Co1 O2 70.29(5) . . ?
N1 Co1 O2 143.11(5) . . ?
O7 Co1 O2 92.80(5) . . ?
N3 Co1 O2 85.56(5) . . ?
C10 N1 C11 118.08(15) . . ?
C10 N1 Co1 125.84(11) . . ?
C11 N1 Co1 115.76(11) . . ?
N2 C1 C2 121.85(16) . . ?
N2 C1 C13 112.60(15) . . ?
C2 C1 C13 125.43(16) . . ?
C5K N1K C1K 123.68(16) . . ?
N2K C1K N1K 116.99(18) . . ?
N2K C1K C2K 125.40(19) . . ?
N1K C1K C2K 117.60(19) . . ?
C13 O2 Co1 116.55(11) . . ?
C1 N2 C12 119.03(15) . . ?
C1 N2 Co1 123.43(11) . . ?
C12 N2 Co1 117.54(11) . . ?
C3 C2 C1 119.17(17) . . ?
C3K C2K C1K 119.06(19) . . ?
C15 N3 C26 117.16(15) . . ?
C15 N3 Co1 132.53(12) . . ?
C26 N3 Co1 110.18(11) . . ?
C2 C3 C4 119.88(16) . . ?
C2K C3K C4K 122.49(19) . . ?
C24 N4 C25 120.58(15) . . ?
C24 N4 Co1 120.25(11) . . ?
C25 N4 Co1 119.10(12) . . ?
C12 C4 C3 116.54(15) . . ?
C12 C4 C5 117.86(16) . . ?
C3 C4 C5 125.58(16) . . ?
C3K C4K C5K 117.99(19) . . ?
C6K N4K C10K 123.54(16) . . ?
C6 C5 C4 121.42(16) . . ?
N3K C5K N1K 117.69(16) . . ?
N3K C5K C4K 123.14(18) . . ?
N1K C5K C4K 119.17(18) . . ?
C5 C6 C7 121.47(16) . . ?
N5K C6K N4K 116.93(17) . . ?
N5K C6K C7K 124.39(18) . . ?
N4K C6K C7K 118.67(18) . . ?
C28 O7 Co1 115.20(11) . . ?
C11 C7 C8 116.67(16) . . ?
C11 C7 C6 118.19(16) . . ?
C8 C7 C6 125.14(16) . . ?
C8K C7K C6K 118.65(19) . . ?
C9 C8 C7 119.34(16) . . ?
C7K C8K C9K 122.25(18) . . ?
C8 C9 C10 119.58(16) . . ?
C8K C9K C10K 118.30(18) . . ?
N1 C10 C9 122.22(16) . . ?
N1 C10 C14 115.14(14) . . ?
C9 C10 C14 122.64(16) . . ?
N6K C10K N4K 117.23(16) . . ?
N6K C10K C9K 124.22(17) . . ?
N4K C10K C9K 118.55(17) . . ?
N1 C11 C7 124.08(16) . . ?
N1 C11 C12 115.95(14) . . ?
C7 C11 C12 119.94(15) . . ?
N2 C12 C4 123.36(16) . . ?
N2 C12 C11 115.51(15) . . ?
C4 C12 C11 121.07(15) . . ?
O1 C13 O2 126.19(16) . . ?
O1 C13 C1 119.23(16) . . ?
O2 C13 C1 114.56(15) . . ?
O3 C14 O4 126.42(17) . . ?
O3 C14 C10 119.15(16) . . ?
O4 C14 C10 114.42(15) . . ?
N3 C15 C16 122.98(17) . . ?
N3 C15 C27 117.62(15) . . ?
C16 C15 C27 119.25(16) . . ?
C17 C16 C15 119.64(17) . . ?
C16 C17 C18 119.22(16) . . ?
C26 C18 C17 117.23(17) . . ?
C26 C18 C19 119.22(17) . . ?
C17 C18 C19 123.55(16) . . ?
C20 C19 C18 121.88(16) . . ?
C19 C20 C21 120.61(17) . . ?
C25 C21 C22 116.81(16) . . ?
C25 C21 C20 118.18(17) . . ?
C22 C21 C20 125.00(16) . . ?
C23 C22 C21 120.33(16) . . ?
C22 C23 C24 118.71(17) . . ?
N4 C24 C23 121.64(16) . . ?
N4 C24 C28 112.87(15) . . ?
C23 C24 C28 125.45(16) . . ?
N4 C25 C21 121.90(16) . . ?
N4 C25 C26 116.52(15) . . ?
C21 C25 C26 121.54(15) . . ?
N3 C26 C18 123.69(16) . . ?
N3 C26 C25 117.76(14) . . ?
C18 C26 C25 118.51(16) . . ?
O5 C27 O6 126.35(18) . . ?
O5 C27 C15 118.31(17) . . ?
O6 C27 C15 115.33(17) . . ?
O7 C28 O8 125.63(16) . . ?
O7 C28 C24 116.45(15) . . ?
O8 C28 C24 117.91(16) . . ?

loop_
_geom_bond_atom_site_label_1
_geom_bond_atom_site_label_2
_geom_bond_distance
_geom_bond_site_symmetry_2
_geom_bond_publ_flag
Co1 N4 2.0409(15) . ?
Co1 N2 2.1135(15) . ?
Co1 N1 2.1580(15) . ?
Co1 O7 2.2021(14) . ?
Co1 N3 2.2674(15) . ?
Co1 O2 2.3241(13) . ?
O1 C13 1.243(2) . ?
N1 C10 1.321(2) . ?
N1 C11 1.351(2) . ?
C1 N2 1.326(2) . ?
C1 C2 1.400(3) . ?
C1 C13 1.521(2) . ?
N1K C5K 1.355(2) . ?
N1K C1K 1.364(2) . ?
C1K N2K 1.327(3) . ?
C1K C2K 1.399(3) . ?
O2 C13 1.262(2) . ?
N2 C12 1.352(2) . ?
C2 C3 1.381(3) . ?
C2K C3K 1.369(3) . ?
O3 C14 1.248(2) . ?
N3 C15 1.330(2) . ?
N3 C26 1.361(2) . ?
C3 C4 1.407(3) . ?
N3K C5K 1.345(2) . ?
C3K C4K 1.378(3) . ?
O4 C14 1.256(2) . ?
N4 C24 1.323(2) . ?
N4 C25 1.347(2) . ?
C4 C12 1.399(2) . ?
C4 C5 1.439(2) . ?
C4K C5K 1.388(3) . ?
N4K C6K 1.359(2) . ?
N4K C10K 1.361(2) . ?
O5 C27 1.242(2) . ?
C5 C6 1.350(3) . ?
N5K C6K 1.344(3) . ?
O6 C27 1.256(2) . ?
C6 C7 1.442(3) . ?
N6K C10K 1.342(2) . ?
C6K C7K 1.389(3) . ?
O7 C28 1.256(2) . ?
C7 C11 1.403(2) . ?
C7 C8 1.406(3) . ?
C7K C8K 1.378(3) . ?
O8 C28 1.258(2) . ?
C8 C9 1.374(3) . ?
C8K C9K 1.381(3) . ?
C9 C10 1.411(2) . ?
C9K C10K 1.396(3) . ?
C10 C14 1.509(2) . ?
C11 C12 1.431(2) . ?
C15 C16 1.410(2) . ?
C15 C27 1.510(3) . ?
C16 C17 1.364(3) . ?
C17 C18 1.409(3) . ?
C18 C26 1.407(2) . ?
C18 C19 1.433(3) . ?
C19 C20 1.354(3) . ?
C20 C21 1.434(3) . ?
C21 C25 1.410(2) . ?
C21 C22 1.410(3) . ?
C22 C23 1.381(3) . ?
C23 C24 1.401(2) . ?
C24 C28 1.515(2) . ?
C25 C26 1.432(2) . ?

loop_
_geom_torsion_atom_site_label_1
_geom_torsion_atom_site_label_2
_geom_torsion_atom_site_label_3
_geom_torsion_atom_site_label_4
_geom_torsion
_geom_torsion_site_symmetry_1
_geom_torsion_site_symmetry_2
_geom_torsion_site_symmetry_3
_geom_torsion_site_symmetry_4
_geom_torsion_publ_flag
N4 Co1 N1 C10 -1.97(17) . . . . ?
N2 Co1 N1 C10 174.09(14) . . . . ?
O7 Co1 N1 C10 63.08(14) . . . . ?
N3 Co1 N1 C10 -93.96(14) . . . . ?
O2 Co1 N1 C10 153.16(12) . . . . ?
N4 Co1 N1 C11 -175.23(10) . . . . ?
N2 Co1 N1 C11 0.83(11) . . . . ?
O7 Co1 N1 C11 -110.18(12) . . . . ?
N3 Co1 N1 C11 92.78(12) . . . . ?
O2 Co1 N1 C11 -20.11(15) . . . . ?
C5K N1K C1K N2K 179.33(17) . . . . ?
C5K N1K C1K C2K -0.1(3) . . . . ?
N4 Co1 O2 C13 -161.43(12) . . . . ?
N2 Co1 O2 C13 14.69(11) . . . . ?
N1 Co1 O2 C13 36.21(15) . . . . ?
O7 Co1 O2 C13 124.21(12) . . . . ?
N3 Co1 O2 C13 -84.56(12) . . . . ?
C2 C1 N2 C12 4.2(2) . . . . ?
C13 C1 N2 C12 -171.96(14) . . . . ?
C2 C1 N2 Co1 -177.12(13) . . . . ?
C13 C1 N2 Co1 6.7(2) . . . . ?
N4 Co1 N2 C1 -3.3(2) . . . . ?
N1 Co1 N2 C1 -177.76(14) . . . . ?
O7 Co1 N2 C1 -96.88(13) . . . . ?
N3 Co1 N2 C1 71.72(14) . . . . ?
O2 Co1 N2 C1 -10.93(12) . . . . ?
N4 Co1 N2 C12 175.38(11) . . . . ?
N1 Co1 N2 C12 0.95(11) . . . . ?
O7 Co1 N2 C12 81.82(12) . . . . ?
N3 Co1 N2 C12 -109.58(12) . . . . ?
O2 Co1 N2 C12 167.78(13) . . . . ?
N2 C1 C2 C3 -3.8(3) . . . . ?
C13 C1 C2 C3 171.80(16) . . . . ?
N2K C1K C2K C3K -179.48(19) . . . . ?
N1K C1K C2K C3K -0.1(3) . . . . ?
N4 Co1 N3 C15 178.46(16) . . . . ?
N2 Co1 N3 C15 28.46(16) . . . . ?
N1 Co1 N3 C15 -48.38(16) . . . . ?
O7 Co1 N3 C15 -174.36(13) . . . . ?
O2 Co1 N3 C15 97.93(15) . . . . ?
N4 Co1 N3 C26 2.93(10) . . . . ?
N2 Co1 N3 C26 -147.07(11) . . . . ?
N1 Co1 N3 C26 136.10(11) . . . . ?
O7 Co1 N3 C26 10.12(17) . . . . ?
O2 Co1 N3 C26 -77.60(11) . . . . ?
C1 C2 C3 C4 0.3(3) . . . . ?
C1K C2K C3K C4K -0.5(3) . . . . ?
N2 Co1 N4 C24 -104.19(15) . . . . ?
N1 Co1 N4 C24 68.21(15) . . . . ?
O7 Co1 N4 C24 -1.23(12) . . . . ?
N3 Co1 N4 C24 175.20(14) . . . . ?
O2 Co1 N4 C24 -96.92(13) . . . . ?
N2 Co1 N4 C25 78.68(17) . . . . ?
N1 Co1 N4 C25 -108.92(13) . . . . ?
O7 Co1 N4 C25 -178.36(13) . . . . ?
N3 Co1 N4 C25 -1.93(12) . . . . ?
O2 Co1 N4 C25 85.95(13) . . . . ?
C2 C3 C4 C12 2.6(3) . . . . ?
C2 C3 C4 C5 -176.09(17) . . . . ?
C2K C3K C4K C5K 1.2(3) . . . . ?
C12 C4 C5 C6 -1.1(3) . . . . ?
C3 C4 C5 C6 177.50(17) . . . . ?
C1K N1K C5K N3K 180.00(16) . . . . ?
C1K N1K C5K C4K 0.8(3) . . . . ?
C3K C4K C5K N3K 179.57(18) . . . . ?
C3K C4K C5K N1K -1.3(3) . . . . ?
C4 C5 C6 C7 1.3(3) . . . . ?
C10K N4K C6K N5K 178.14(17) . . . . ?
C10K N4K C6K C7K -1.5(3) . . . . ?
N4 Co1 O7 C28 2.43(12) . . . . ?
N2 Co1 O7 C28 151.15(12) . . . . ?
N1 Co1 O7 C28 -135.87(13) . . . . ?
N3 Co1 O7 C28 -4.79(19) . . . . ?
O2 Co1 O7 C28 81.07(13) . . . . ?
C5 C6 C7 C11 0.5(3) . . . . ?
C5 C6 C7 C8 -178.62(17) . . . . ?
N5K C6K C7K C8K 179.9(2) . . . . ?
N4K C6K C7K C8K -0.5(3) . . . . ?
C11 C7 C8 C9 -0.8(2) . . . . ?
C6 C7 C8 C9 178.33(17) . . . . ?
C6K C7K C8K C9K 1.5(3) . . . . ?
C7 C8 C9 C10 1.9(3) . . . . ?
C7K C8K C9K C10K -0.6(3) . . . . ?
C11 N1 C10 C9 -0.7(2) . . . . ?
Co1 N1 C10 C9 -173.81(13) . . . . ?
C11 N1 C10 C14 179.68(14) . . . . ?
Co1 N1 C10 C14 6.6(2) . . . . ?
C8 C9 C10 N1 -1.1(3) . . . . ?
C8 C9 C10 C14 178.45(16) . . . . ?
C6K N4K C10K N6K -177.20(16) . . . . ?
C6K N4K C10K C9K 2.4(3) . . . . ?
C8K C9K C10K N6K 178.25(18) . . . . ?
C8K C9K C10K N4K -1.4(3) . . . . ?
C10 N1 C11 C7 1.8(2) . . . . ?
Co1 N1 C11 C7 175.66(13) . . . . ?
C10 N1 C11 C12 -176.20(14) . . . . ?
Co1 N1 C11 C12 -2.38(18) . . . . ?
C8 C7 C11 N1 -1.1(2) . . . . ?
C6 C7 C11 N1 179.71(15) . . . . ?
C8 C7 C11 C12 176.88(15) . . . . ?
C6 C7 C11 C12 -2.3(2) . . . . ?
C1 N2 C12 C4 -1.1(2) . . . . ?
Co1 N2 C12 C4 -179.82(12) . . . . ?
C1 N2 C12 C11 176.27(14) . . . . ?
Co1 N2 C12 C11 -2.49(18) . . . . ?
C3 C4 C12 N2 -2.3(2) . . . . ?
C5 C4 C12 N2 176.47(15) . . . . ?
C3 C4 C12 C11 -179.49(15) . . . . ?
C5 C4 C12 C11 -0.7(2) . . . . ?
N1 C11 C12 N2 3.2(2) . . . . ?
C7 C11 C12 N2 -174.93(15) . . . . ?
N1 C11 C12 C4 -179.41(15) . . . . ?
C7 C11 C12 C4 2.5(2) . . . . ?
Co1 O2 C13 O1 165.79(14) . . . . ?
Co1 O2 C13 C1 -16.08(18) . . . . ?
N2 C1 C13 O1 -174.56(16) . . . . ?
C2 C1 C13 O1 9.4(3) . . . . ?
N2 C1 C13 O2 7.2(2) . . . . ?
C2 C1 C13 O2 -168.82(17) . . . . ?
N1 C10 C14 O3 -154.70(17) . . . . ?
C9 C10 C14 O3 25.7(3) . . . . ?
N1 C10 C14 O4 24.5(2) . . . . ?
C9 C10 C14 O4 -155.11(17) . . . . ?
C26 N3 C15 C16 0.2(2) . . . . ?
Co1 N3 C15 C16 -175.09(13) . . . . ?
C26 N3 C15 C27 -175.34(15) . . . . ?
Co1 N3 C15 C27 9.4(2) . . . . ?
N3 C15 C16 C17 -2.5(3) . . . . ?
C27 C15 C16 C17 172.96(17) . . . . ?
C15 C16 C17 C18 2.3(3) . . . . ?
C16 C17 C18 C26 0.0(3) . . . . ?
C16 C17 C18 C19 -179.67(18) . . . . ?
C26 C18 C19 C20 -1.5(3) . . . . ?
C17 C18 C19 C20 178.12(18) . . . . ?
C18 C19 C20 C21 1.7(3) . . . . ?
C19 C20 C21 C25 0.1(3) . . . . ?
C19 C20 C21 C22 -178.71(17) . . . . ?
C25 C21 C22 C23 -0.1(3) . . . . ?
C20 C21 C22 C23 178.67(18) . . . . ?
C21 C22 C23 C24 0.9(3) . . . . ?
C25 N4 C24 C23 -0.6(3) . . . . ?
Co1 N4 C24 C23 -177.69(13) . . . . ?
C25 N4 C24 C28 177.18(14) . . . . ?
Co1 N4 C24 C28 0.09(19) . . . . ?
C22 C23 C24 N4 -0.5(3) . . . . ?
C22 C23 C24 C28 -178.02(17) . . . . ?
C24 N4 C25 C21 1.4(2) . . . . ?
Co1 N4 C25 C21 178.51(12) . . . . ?
C24 N4 C25 C26 -176.50(15) . . . . ?
Co1 N4 C25 C26 0.6(2) . . . . ?
C22 C21 C25 N4 -1.0(2) . . . . ?
C20 C21 C25 N4 -179.90(16) . . . . ?
C22 C21 C25 C26 176.78(16) . . . . ?
C20 C21 C25 C26 -2.1(2) . . . . ?
C15 N3 C26 C18 2.3(2) . . . . ?
Co1 N3 C26 C18 178.58(13) . . . . ?
C15 N3 C26 C25 -179.93(15) . . . . ?
Co1 N3 C26 C25 -3.63(18) . . . . ?
C17 C18 C26 N3 -2.4(3) . . . . ?
C19 C18 C26 N3 177.27(16) . . . . ?
C17 C18 C26 C25 179.85(15) . . . . ?
C19 C18 C26 C25 -0.5(2) . . . . ?
N4 C25 C26 N3 2.3(2) . . . . ?
C21 C25 C26 N3 -175.60(15) . . . . ?
N4 C25 C26 C18 -179.80(15) . . . . ?
C21 C25 C26 C18 2.3(2) . . . . ?
N3 C15 C27 O5 -116.1(2) . . . . ?
C16 C15 C27 O5 68.2(2) . . . . ?
N3 C15 C27 O6 65.1(2) . . . . ?
C16 C15 C27 O6 -110.6(2) . . . . ?
Co1 O7 C28 O8 176.26(15) . . . . ?
Co1 O7 C28 C24 -3.13(19) . . . . ?
N4 C24 C28 O7 2.1(2) . . . . ?
C23 C24 C28 O7 179.81(17) . . . . ?
N4 C24 C28 O8 -177.31(15) . . . . ?
C23 C24 C28 O8 0.4(3) . . . . ?
